data_4023619
loop_
_publ_author_name
'Steven M. Allin'
'Sean N. Gaskell'
'Mark R. J. Elsegood'
'William P. Martin'

_publ_section_title
;
 Asymmetric Synthesis of Tetracyclic Benzo[a]quinolizidine Targets
;
_journal_name_full 'Journal of Organic Chemistry'
_journal_page_first 6448
_journal_page_last 6451
_journal_paper_doi 10.1021/jo801019h
_journal_volume 73
_journal_year 2008
_chemical_absolute_configuration ad
_chemical_formula_moiety 'C19 H25 N O4, 0.33(C H2 Cl2)'
_chemical_formula_sum 'C19.33 H25.67 Cl0.67 N O4'
_chemical_formula_weight 359.71
_chemical_name_systematic
;
 ?
;
_space_group_IT_number 4
_symmetry_cell_setting monoclinic
_symmetry_space_group_name_Hall 'P 2yb'
_symmetry_space_group_name_H-M 'P 1 21 1'
_atom_sites_solution_hydrogens geom
_atom_sites_solution_primary direct
_atom_sites_solution_secondary 'All non-H atoms found by direct methods'
_audit_creation_method SHELXL-97
_cell_angle_alpha 90.00
_cell_angle_beta 96.2470(15)
_cell_angle_gamma 90.00
_cell_formula_units_Z 6
_cell_length_a 11.0731(9)
_cell_length_b 9.0461(7)
_cell_length_c 27.116(2)
_cell_measurement_reflns_used 3981
_cell_measurement_temperature 150(2)
_cell_measurement_theta_max 52.827
_cell_measurement_theta_min 4.516
_cell_volume 2700.0(4)
_computing_cell_refinement 'Bruker SAINT'
_computing_data_collection 'Bruker SMART'
_computing_data_reduction 'Bruker SAINT'
_computing_molecular_graphics 'Bruker SHELXTL'
_computing_publication_material 'Bruker SHELXTL and local programs'
_computing_structure_refinement 'Bruker SHELXTL'
_computing_structure_solution 'Bruker SHELXTL'
_diffrn_ambient_temperature 150(2)
_diffrn_measured_fraction_theta_full 1.000
_diffrn_measured_fraction_theta_max 0.901
_diffrn_measurement_device_type 'Bruker SMART 1000 CCD diffractometer'
_diffrn_measurement_method '\w rotation with narrow frames'
_diffrn_radiation_monochromator graphite
_diffrn_radiation_source 'fine-focus sealed tube'
_diffrn_radiation_type MoK\a
_diffrn_radiation_wavelength 0.71073
_diffrn_reflns_av_R_equivalents 0.0655
_diffrn_reflns_av_sigmaI/netI 0.1388
_diffrn_reflns_limit_h_max 14
_diffrn_reflns_limit_h_min -14
_diffrn_reflns_limit_k_max 11
_diffrn_reflns_limit_k_min -12
_diffrn_reflns_limit_l_max 33
_diffrn_reflns_limit_l_min -34
_diffrn_reflns_number 23177
_diffrn_reflns_theta_full 26.00
_diffrn_reflns_theta_max 28.64
_diffrn_reflns_theta_min 1.85
_diffrn_standards_decay_% 0
_diffrn_standards_number 0
_exptl_absorpt_coefficient_mu 0.187
_exptl_absorpt_correction_T_max 0.9944
_exptl_absorpt_correction_T_min 0.9257
_exptl_absorpt_correction_type multi-scan
_exptl_absorpt_process_details 'SADABS v2.10 (Sheldrick, 2003)'
_exptl_crystal_colour Colourless
_exptl_crystal_density_diffrn 1.327
_exptl_crystal_density_method 'not measured'
_exptl_crystal_description Plate
_exptl_crystal_F_000 1152
_exptl_crystal_size_max 0.42
_exptl_crystal_size_mid 0.11
_exptl_crystal_size_min 0.03
_refine_diff_density_max 0.282
_refine_diff_density_min -0.350
_refine_diff_density_rms 0.064
_refine_ls_abs_structure_details 'Flack H D (1983), Acta Cryst. A39, 876-881'
_refine_ls_abs_structure_Flack 0.01(8)
_refine_ls_extinction_coef 0.0040(5)
_refine_ls_extinction_expression Fc^*^=kFc[1+0.001xFc^2^\l^3^/sin(2\q)]^-1/4^
_refine_ls_extinction_method SHELXL
_refine_ls_goodness_of_fit_ref 0.988
_refine_ls_hydrogen_treatment constr
_refine_ls_matrix_type full
_refine_ls_number_parameters 687
_refine_ls_number_reflns 11816
_refine_ls_number_restraints 1
_refine_ls_restrained_S_all 0.988
_refine_ls_R_factor_all 0.1595
_refine_ls_R_factor_gt 0.0565
_refine_ls_shift/su_max 0.000
_refine_ls_shift/su_mean 0.000
_refine_ls_structure_factor_coef Fsqd
_refine_ls_weighting_details 'calc w=1/[\s^2^(Fo^2^)+(0.0479P)^2^+0.0299P] where P=(Fo^2^+2Fc^2^)/3'
_refine_ls_weighting_scheme calc
_refine_ls_wR_factor_gt 0.1022
_refine_ls_wR_factor_ref 0.1368
_reflns_number_gt 5847
_reflns_number_total 11816
_reflns_threshold_expression I>2\s(I)
_cod_data_source_file jo801019h-file002.cif
_cod_data_source_block 7
_cod_original_sg_symbol_H-M 'P 21'
_cod_database_code 4023619

loop_
_symmetry_equiv_pos_as_xyz
'x, y, z'
'-x, y+1/2, -z'

loop_
_atom_site_label
_atom_site_type_symbol
_atom_site_fract_x
_atom_site_fract_y
_atom_site_fract_z
_atom_site_U_iso_or_equiv
_atom_site_adp_type
_atom_site_occupancy
_atom_site_symmetry_multiplicity
_atom_site_calc_flag
_atom_site_refinement_flags
_atom_site_disorder_assembly
_atom_site_disorder_group
N1 N 0.8001(3) 0.8340(4) 0.51841(12) 0.0273(8) Uani 1 1 d . . .
O1 O 0.9092(3) 0.8605(3) 0.59372(11) 0.0437(9) Uani 1 1 d . . .
C1 C 0.8355(4) 0.9113(5) 0.56047(17) 0.0342(12) Uani 1 1 d . . .
C2 C 0.7741(4) 1.0564(5) 0.56571(17) 0.0415(13) Uani 1 1 d . . .
H2A H 0.8170 1.1342 0.5488 0.050 Uiso 1 1 calc R . .
H2B H 0.7775 1.0827 0.6013 0.050 Uiso 1 1 calc R . .
C3 C 0.6425(4) 1.0483(6) 0.54322(17) 0.0431(13) Uani 1 1 d . . .
H3A H 0.6012 1.1427 0.5491 0.052 Uiso 1 1 calc R . .
H3B H 0.6004 0.9684 0.5595 0.052 Uiso 1 1 calc R . .
C4 C 0.6351(4) 1.0186(5) 0.48776(16) 0.0312(11) Uani 1 1 d . . .
H4 H 0.5535 0.9758 0.4763 0.037 Uiso 1 1 calc R . .
C5 C 0.6548(5) 1.1599(5) 0.45691(17) 0.0424(13) Uani 1 1 d . . .
H5A H 0.5768 1.1919 0.4387 0.051 Uiso 1 1 calc R . .
H5B H 0.6861 1.2412 0.4792 0.051 Uiso 1 1 calc R . .
C6 C 0.7455(4) 1.1231(5) 0.42072(17) 0.0394(12) Uani 1 1 d . . .
H6A H 0.7924 1.2116 0.4129 0.047 Uiso 1 1 calc R . .
H6B H 0.7046 1.0812 0.3896 0.047 Uiso 1 1 calc R . .
C7 C 0.8269(4) 1.0087(5) 0.44911(16) 0.0334(12) Uani 1 1 d . . .
H7A H 0.8853 1.0566 0.4744 0.040 Uiso 1 1 calc R . .
H7B H 0.8726 0.9507 0.4263 0.040 Uiso 1 1 calc R . .
C8 C 0.7363(4) 0.9090(4) 0.47382(15) 0.0242(10) Uani 1 1 d . . .
C9 C 0.6873(4) 0.7932(4) 0.43541(14) 0.0219(9) Uani 1 1 d . . .
C10 C 0.5800(4) 0.8143(5) 0.40443(15) 0.0266(10) Uani 1 1 d . . .
H10 H 0.5312 0.8986 0.4090 0.032 Uiso 1 1 calc R . .
C11 C 0.5431(4) 0.7144(5) 0.36710(16) 0.0270(10) Uani 1 1 d . . .
C12 C 0.6132(4) 0.5890(5) 0.36033(16) 0.0288(11) Uani 1 1 d . . .
C13 C 0.7188(4) 0.5664(5) 0.39099(15) 0.0267(10) Uani 1 1 d . . .
H13 H 0.7666 0.4812 0.3866 0.032 Uiso 1 1 calc R . .
C14 C 0.7567(4) 0.6680(5) 0.42876(15) 0.0258(10) Uani 1 1 d . . .
C15 C 0.8727(4) 0.6460(5) 0.46186(16) 0.0303(11) Uani 1 1 d . . .
H15A H 0.9372 0.7098 0.4507 0.036 Uiso 1 1 calc R . .
H15B H 0.8993 0.5418 0.4602 0.036 Uiso 1 1 calc R . .
C16 C 0.8524(4) 0.6848(5) 0.51455(16) 0.0300(11) Uani 1 1 d . . .
H16 H 0.9329 0.6826 0.5352 0.036 Uiso 1 1 calc R . .
C17 C 0.7680(4) 0.5726(5) 0.53663(17) 0.0383(12) Uani 1 1 d . . .
H17A H 0.7566 0.6018 0.5710 0.046 Uiso 1 1 calc R . .
H17B H 0.6875 0.5730 0.5168 0.046 Uiso 1 1 calc R . .
O2 O 0.8185(4) 0.4274(3) 0.53671(12) 0.0526(10) Uani 1 1 d . . .
H2 H 0.8544 0.4086 0.5649 0.079 Uiso 1 1 calc R . .
O3 O 0.4367(2) 0.7249(3) 0.33517(11) 0.0324(8) Uani 1 1 d . . .
C18 C 0.3660(4) 0.8572(5) 0.3383(2) 0.0495(14) Uani 1 1 d . . .
H18A H 0.3331 0.8603 0.3704 0.074 Uiso 1 1 calc R . .
H18B H 0.2991 0.8578 0.3115 0.074 Uiso 1 1 calc R . .
H18C H 0.4178 0.9438 0.3351 0.074 Uiso 1 1 calc R . .
O4 O 0.5700(3) 0.4978(3) 0.32165(10) 0.0321(7) Uani 1 1 d . . .
C19 C 0.6386(4) 0.3641(5) 0.31572(18) 0.0431(13) Uani 1 1 d . . .
H19A H 0.7215 0.3899 0.3094 0.065 Uiso 1 1 calc R . .
H19B H 0.5994 0.3070 0.2877 0.065 Uiso 1 1 calc R . .
H19C H 0.6413 0.3047 0.3461 0.065 Uiso 1 1 calc R . .
N2 N 0.9818(3) 0.3417(4) 0.71077(12) 0.0256(8) Uani 1 1 d . . .
O5 O 0.9199(3) 0.3469(3) 0.62848(10) 0.0380(8) Uani 1 1 d . . .
C20 C 0.9593(4) 0.4131(5) 0.66711(17) 0.0305(11) Uani 1 1 d . . .
C21 C 0.9921(4) 0.5743(4) 0.66683(16) 0.0311(11) Uani 1 1 d . . .
H21A H 0.9275 0.6339 0.6798 0.037 Uiso 1 1 calc R . .
H21B H 1.0006 0.6071 0.6325 0.037 Uiso 1 1 calc R . .
C22 C 1.1108(4) 0.5953(5) 0.69918(16) 0.0375(12) Uani 1 1 d . . .
H22A H 1.1382 0.6990 0.6969 0.045 Uiso 1 1 calc R . .
H22B H 1.1737 0.5304 0.6874 0.045 Uiso 1 1 calc R . .
C23 C 1.0951(4) 0.5583(5) 0.75287(16) 0.0319(11) Uani 1 1 d . . .
H23 H 1.1768 0.5374 0.7710 0.038 Uiso 1 1 calc R . .
C24 C 1.0365(5) 0.6860(5) 0.77917(18) 0.0488(15) Uani 1 1 d . . .
H24A H 1.0988 0.7390 0.8014 0.059 Uiso 1 1 calc R . .
H24B H 0.9982 0.7571 0.7544 0.059 Uiso 1 1 calc R . .
C25 C 0.9411(5) 0.6201(5) 0.80900(17) 0.0477(15) Uani 1 1 d . . .
H25A H 0.8758 0.6922 0.8133 0.057 Uiso 1 1 calc R . .
H25B H 0.9776 0.5866 0.8421 0.057 Uiso 1 1 calc R . .
C26 C 0.8931(4) 0.4897(5) 0.77690(16) 0.0348(12) Uani 1 1 d . . .
H26A H 0.8361 0.5233 0.7484 0.042 Uiso 1 1 calc R . .
H26B H 0.8514 0.4171 0.7965 0.042 Uiso 1 1 calc R . .
C27 C 1.0103(4) 0.4222(4) 0.75903(15) 0.0246(10) Uani 1 1 d . . .
C28 C 1.0672(4) 0.3162(5) 0.79913(15) 0.0243(10) Uani 1 1 d . . .
C29 C 1.1459(4) 0.3655(5) 0.83983(15) 0.0270(10) Uani 1 1 d . . .
H29 H 1.1714 0.4658 0.8411 0.032 Uiso 1 1 calc R . .
C30 C 1.1869(4) 0.2716(5) 0.87781(15) 0.0252(10) Uani 1 1 d . . .
C31 C 1.1572(4) 0.1203(5) 0.87526(15) 0.0261(10) Uani 1 1 d . . .
C32 C 1.0775(4) 0.0722(5) 0.83583(15) 0.0289(11) Uani 1 1 d . . .
H32 H 1.0556 -0.0294 0.8338 0.035 Uiso 1 1 calc R . .
C33 C 1.0282(4) 0.1692(5) 0.79890(14) 0.0236(10) Uani 1 1 d . . .
C34 C 0.9304(4) 0.1214(5) 0.75934(15) 0.0294(11) Uani 1 1 d . . .
H34A H 0.8508 0.1582 0.7675 0.035 Uiso 1 1 calc R . .
H34B H 0.9269 0.0121 0.7581 0.035 Uiso 1 1 calc R . .
C35 C 0.9548(4) 0.1804(4) 0.70915(15) 0.0272(10) Uani 1 1 d . . .
H35 H 0.8798 0.1648 0.6856 0.033 Uiso 1 1 calc R . .
C36 C 1.0594(4) 0.1007(4) 0.68830(17) 0.0334(12) Uani 1 1 d . . .
H36A H 1.0747 0.1464 0.6564 0.040 Uiso 1 1 calc R . .
H36B H 1.1341 0.1104 0.7117 0.040 Uiso 1 1 calc R . .
O6 O 1.0302(3) -0.0530(3) 0.68074(11) 0.0453(9) Uani 1 1 d . . .
H6 H 0.9929 -0.0647 0.6523 0.068 Uiso 1 1 calc R . .
O7 O 1.2581(3) 0.3131(3) 0.92072(10) 0.0310(7) Uani 1 1 d . . .
C37 C 1.2669(4) 0.4682(5) 0.93058(16) 0.0354(12) Uani 1 1 d . . .
H37A H 1.3132 0.5156 0.9062 0.053 Uiso 1 1 calc R . .
H37B H 1.3082 0.4842 0.9640 0.053 Uiso 1 1 calc R . .
H37C H 1.1852 0.5110 0.9284 0.053 Uiso 1 1 calc R . .
O8 O 1.2097(3) 0.0331(3) 0.91256(10) 0.0330(8) Uani 1 1 d . . .
C38 C 1.1769(4) -0.1188(5) 0.91114(17) 0.0398(12) Uani 1 1 d . . .
H38A H 1.0896 -0.1282 0.9136 0.060 Uiso 1 1 calc R . .
H38B H 1.2223 -0.1706 0.9390 0.060 Uiso 1 1 calc R . .
H38C H 1.1961 -0.1623 0.8798 0.060 Uiso 1 1 calc R . .
N3 N 0.7775(3) 0.4682(4) 0.94678(12) 0.0273(9) Uani 1 1 d . . .
O9 O 0.9603(3) 0.4636(3) 0.99359(11) 0.0396(8) Uani 1 1 d . . .
C39 C 0.8795(4) 0.3977(5) 0.96595(16) 0.0295(11) Uani 1 1 d . . .
C40 C 0.8951(4) 0.2387(5) 0.95210(16) 0.0328(11) Uani 1 1 d . . .
H40A H 0.8437 0.1745 0.9708 0.039 Uiso 1 1 calc R . .
H40B H 0.9809 0.2082 0.9600 0.039 Uiso 1 1 calc R . .
C41 C 0.8573(4) 0.2253(5) 0.89694(16) 0.0302(11) Uani 1 1 d . . .
H41A H 0.8736 0.1236 0.8859 0.036 Uiso 1 1 calc R . .
H41B H 0.9062 0.2943 0.8789 0.036 Uiso 1 1 calc R . .
C42 C 0.7234(4) 0.2604(5) 0.88459(16) 0.0274(10) Uani 1 1 d . . .
H42 H 0.7093 0.2912 0.8490 0.033 Uiso 1 1 calc R . .
C43 C 0.6409(4) 0.1252(5) 0.89241(18) 0.0350(12) Uani 1 1 d . . .
H43A H 0.6088 0.0827 0.8600 0.042 Uiso 1 1 calc R . .
H43B H 0.6881 0.0479 0.9118 0.042 Uiso 1 1 calc R . .
C44 C 0.5370(4) 0.1785(5) 0.92020(17) 0.0365(12) Uani 1 1 d . . .
H44A H 0.5072 0.0985 0.9407 0.044 Uiso 1 1 calc R . .
H44B H 0.4686 0.2160 0.8970 0.044 Uiso 1 1 calc R . .
C45 C 0.5957(4) 0.3030(5) 0.95269(15) 0.0320(11) Uani 1 1 d . . .
H45A H 0.6462 0.2625 0.9819 0.038 Uiso 1 1 calc R . .
H45B H 0.5331 0.3690 0.9642 0.038 Uiso 1 1 calc R . .
C46 C 0.6757(4) 0.3877(4) 0.91784(15) 0.0246(10) Uani 1 1 d . . .
C47 C 0.5937(4) 0.4964(5) 0.88625(15) 0.0277(10) Uani 1 1 d . . .
C48 C 0.5337(4) 0.4577(5) 0.84017(15) 0.0306(11) Uani 1 1 d . . .
H48 H 0.5463 0.3624 0.8270 0.037 Uiso 1 1 calc R . .
C49 C 0.4565(4) 0.5551(5) 0.81347(16) 0.0303(11) Uani 1 1 d . . .
C50 C 0.4383(4) 0.6955(5) 0.83244(17) 0.0318(11) Uani 1 1 d . . .
C51 C 0.4955(4) 0.7359(5) 0.87821(16) 0.0283(10) Uani 1 1 d . . .
H51 H 0.4826 0.8316 0.8910 0.034 Uiso 1 1 calc R . .
C52 C 0.5732(4) 0.6355(5) 0.90603(16) 0.0268(10) Uani 1 1 d . . .
C53 C 0.6347(4) 0.6725(5) 0.95601(15) 0.0309(11) Uani 1 1 d . . .
H53A H 0.5915 0.6230 0.9815 0.037 Uiso 1 1 calc R . .
H53B H 0.6297 0.7805 0.9613 0.037 Uiso 1 1 calc R . .
C54 C 0.7664(4) 0.6259(5) 0.96234(16) 0.0253(10) Uani 1 1 d . . .
H54 H 0.7990 0.6359 0.9980 0.030 Uiso 1 1 calc R . .
C55 C 0.8416(4) 0.7223(5) 0.93086(16) 0.0314(11) Uani 1 1 d . . .
H55A H 0.9260 0.6847 0.9334 0.038 Uiso 1 1 calc R . .
H55B H 0.8072 0.7168 0.8957 0.038 Uiso 1 1 calc R . .
O10 O 0.8421(3) 0.8718(3) 0.94697(12) 0.0418(9) Uani 1 1 d . . .
H10A H 0.8981 0.8840 0.9701 0.063 Uiso 1 1 calc R . .
O11 O 0.3946(3) 0.5241(4) 0.76791(11) 0.0431(9) Uani 1 1 d . . .
C56 C 0.3986(5) 0.3726(7) 0.7512(2) 0.0682(19) Uani 1 1 d . . .
H56A H 0.4824 0.3461 0.7466 0.102 Uiso 1 1 calc R . .
H56B H 0.3472 0.3619 0.7196 0.102 Uiso 1 1 calc R . .
H56C H 0.3688 0.3071 0.7760 0.102 Uiso 1 1 calc R . .
O12 O 0.3588(3) 0.7873(3) 0.80352(12) 0.0418(9) Uani 1 1 d . . .
C57 C 0.3741(4) 0.9446(5) 0.80945(19) 0.0444(13) Uani 1 1 d . . .
H57A H 0.3681 0.9715 0.8441 0.067 Uiso 1 1 calc R . .
H57B H 0.3106 0.9959 0.7880 0.067 Uiso 1 1 calc R . .
H57C H 0.4541 0.9734 0.8003 0.067 Uiso 1 1 calc R . .
C58 C 0.6988(4) 0.8858(5) 0.69488(17) 0.0428(13) Uani 1 1 d . . .
H58A H 0.7867 0.9026 0.6934 0.051 Uiso 1 1 calc R . .
H58B H 0.6557 0.9795 0.6859 0.051 Uiso 1 1 calc R . .
Cl1 Cl 0.67424(13) 0.8359(2) 0.75543(6) 0.0722(5) Uani 1 1 d . . .
Cl2 Cl 0.64770(14) 0.74884(17) 0.65181(6) 0.0704(5) Uani 1 1 d . . .

loop_
_atom_site_aniso_label
_atom_site_aniso_U_11
_atom_site_aniso_U_22
_atom_site_aniso_U_33
_atom_site_aniso_U_23
_atom_site_aniso_U_13
_atom_site_aniso_U_12
N1 0.034(2) 0.020(2) 0.027(2) -0.0022(16) 0.0005(17) 0.0036(17)
O1 0.066(2) 0.0242(18) 0.0359(19) 0.0026(16) -0.0160(17) -0.0005(17)
C1 0.041(3) 0.023(3) 0.037(3) 0.002(2) -0.001(2) -0.003(2)
C2 0.064(4) 0.029(3) 0.030(3) -0.003(2) -0.001(3) 0.000(3)
C3 0.050(3) 0.041(3) 0.039(3) -0.011(2) 0.007(3) 0.009(3)
C4 0.032(3) 0.025(3) 0.037(3) -0.005(2) 0.004(2) 0.005(2)
C5 0.057(3) 0.028(3) 0.040(3) 0.001(2) -0.009(3) 0.006(2)
C6 0.050(3) 0.027(3) 0.039(3) 0.004(2) -0.005(3) -0.004(2)
C7 0.029(3) 0.031(3) 0.039(3) 0.011(2) 0.000(2) -0.004(2)
C8 0.027(2) 0.021(2) 0.025(2) 0.0005(19) 0.0046(19) 0.0038(19)
C9 0.023(2) 0.022(2) 0.021(2) 0.0001(19) 0.0033(18) -0.0006(19)
C10 0.023(2) 0.024(2) 0.032(2) -0.001(2) 0.0019(19) 0.001(2)
C11 0.018(2) 0.029(3) 0.032(3) 0.001(2) -0.003(2) 0.002(2)
C12 0.026(2) 0.032(3) 0.028(3) -0.001(2) 0.002(2) -0.001(2)
C13 0.028(2) 0.024(2) 0.028(3) 0.002(2) 0.005(2) 0.006(2)
C14 0.025(2) 0.032(3) 0.021(2) 0.002(2) 0.0024(19) 0.005(2)
C15 0.023(2) 0.032(3) 0.035(3) 0.000(2) 0.002(2) 0.004(2)
C16 0.035(3) 0.023(2) 0.031(3) 0.001(2) 0.000(2) 0.003(2)
C17 0.060(3) 0.022(3) 0.031(3) 0.003(2) -0.002(2) 0.001(2)
O2 0.091(3) 0.0232(19) 0.038(2) 0.0012(15) -0.016(2) 0.0061(19)
O3 0.0244(17) 0.0274(18) 0.0436(19) -0.0035(15) -0.0051(14) 0.0079(14)
C18 0.036(3) 0.036(3) 0.073(4) -0.011(3) -0.009(3) 0.019(3)
O4 0.0381(19) 0.0246(17) 0.0320(18) -0.0058(14) -0.0037(15) 0.0089(14)
C19 0.043(3) 0.035(3) 0.049(3) -0.013(3) -0.003(2) 0.011(2)
N2 0.038(2) 0.017(2) 0.022(2) 0.0008(16) 0.0049(16) -0.0006(16)
O5 0.056(2) 0.0294(18) 0.0264(17) 0.0011(15) -0.0052(16) -0.0016(16)
C20 0.037(3) 0.023(3) 0.032(3) -0.002(2) 0.004(2) 0.000(2)
C21 0.043(3) 0.019(2) 0.031(3) 0.005(2) 0.002(2) 0.003(2)
C22 0.041(3) 0.033(3) 0.040(3) 0.012(2) 0.008(2) 0.002(2)
C23 0.037(3) 0.022(2) 0.035(3) 0.008(2) -0.005(2) -0.001(2)
C24 0.079(4) 0.028(3) 0.037(3) -0.007(2) -0.005(3) 0.006(3)
C25 0.073(4) 0.041(3) 0.028(3) -0.008(2) -0.001(3) 0.032(3)
C26 0.032(3) 0.041(3) 0.032(3) 0.006(2) 0.009(2) 0.017(2)
C27 0.025(2) 0.024(2) 0.025(2) -0.0012(19) 0.0030(19) 0.0050(19)
C28 0.024(2) 0.021(2) 0.028(2) -0.001(2) 0.0037(19) 0.004(2)
C29 0.025(2) 0.026(2) 0.029(2) 0.000(2) 0.001(2) 0.001(2)
C30 0.026(2) 0.027(3) 0.023(2) -0.004(2) 0.004(2) -0.001(2)
C31 0.033(3) 0.023(2) 0.024(2) 0.004(2) 0.006(2) 0.006(2)
C32 0.038(3) 0.024(2) 0.024(2) 0.000(2) 0.006(2) 0.000(2)
C33 0.027(2) 0.023(2) 0.021(2) -0.001(2) 0.0032(19) -0.0006(19)
C34 0.032(3) 0.029(3) 0.025(3) 0.002(2) -0.002(2) -0.002(2)
C35 0.032(3) 0.019(2) 0.029(2) 0.001(2) -0.004(2) -0.001(2)
C36 0.048(3) 0.020(3) 0.033(3) -0.001(2) 0.003(2) 0.000(2)
O6 0.084(3) 0.0179(17) 0.031(2) -0.0013(14) -0.0078(19) 0.0059(18)
O7 0.0366(18) 0.0296(18) 0.0248(17) -0.0018(14) -0.0050(14) 0.0018(15)
C37 0.045(3) 0.023(3) 0.037(3) -0.005(2) -0.001(2) -0.004(2)
O8 0.047(2) 0.0231(17) 0.0279(18) 0.0051(14) 0.0002(15) 0.0039(15)
C38 0.063(3) 0.022(3) 0.033(3) 0.008(2) -0.002(2) -0.002(2)
N3 0.0213(19) 0.028(2) 0.031(2) 0.0008(17) -0.0026(16) 0.0044(17)
O9 0.0354(19) 0.0322(19) 0.049(2) -0.0015(17) -0.0072(17) 0.0030(16)
C39 0.028(3) 0.026(3) 0.034(3) 0.001(2) 0.000(2) 0.002(2)
C40 0.037(3) 0.023(3) 0.038(3) 0.003(2) 0.002(2) 0.007(2)
C41 0.027(2) 0.028(3) 0.036(3) -0.004(2) 0.004(2) 0.003(2)
C42 0.027(2) 0.026(2) 0.031(2) 0.000(2) 0.009(2) 0.004(2)
C43 0.033(3) 0.025(3) 0.047(3) 0.000(2) 0.008(2) -0.001(2)
C44 0.033(3) 0.030(3) 0.047(3) -0.004(2) 0.009(2) -0.008(2)
C45 0.036(3) 0.032(3) 0.030(3) -0.002(2) 0.009(2) -0.003(2)
C46 0.024(2) 0.021(2) 0.029(2) -0.0019(19) 0.0060(19) -0.0004(19)
C47 0.026(2) 0.029(3) 0.029(3) 0.000(2) 0.009(2) -0.001(2)
C48 0.031(3) 0.033(3) 0.028(3) -0.002(2) 0.002(2) 0.000(2)
C49 0.031(3) 0.037(3) 0.022(2) -0.002(2) -0.002(2) 0.005(2)
C50 0.025(3) 0.037(3) 0.034(3) 0.008(2) 0.006(2) 0.004(2)
C51 0.020(2) 0.027(3) 0.038(3) 0.001(2) 0.005(2) 0.000(2)
C52 0.028(2) 0.024(2) 0.029(3) -0.001(2) 0.006(2) -0.001(2)
C53 0.033(3) 0.028(3) 0.033(3) -0.001(2) 0.008(2) 0.005(2)
C54 0.024(2) 0.023(2) 0.029(2) -0.003(2) 0.003(2) 0.002(2)
C55 0.029(3) 0.026(3) 0.040(3) -0.001(2) 0.003(2) -0.004(2)
O10 0.040(2) 0.0204(18) 0.061(2) 0.0027(16) -0.0100(17) -0.0021(15)
O11 0.048(2) 0.046(2) 0.0329(19) -0.0077(17) -0.0053(16) 0.0120(18)
C56 0.068(4) 0.079(5) 0.051(3) -0.038(3) -0.022(3) 0.031(4)
O12 0.041(2) 0.030(2) 0.051(2) 0.0107(16) -0.0086(17) 0.0057(16)
C57 0.042(3) 0.034(3) 0.056(3) 0.004(3) 0.001(3) 0.009(2)
C58 0.039(3) 0.038(3) 0.051(3) 0.000(3) 0.003(2) 0.001(2)
Cl1 0.0483(9) 0.1045(14) 0.0629(10) 0.0248(9) 0.0015(7) 0.0119(9)
Cl2 0.0755(11) 0.0496(9) 0.0905(12) -0.0235(8) 0.0293(9) -0.0151(8)

loop_
_atom_type_symbol
_atom_type_description
_atom_type_scat_dispersion_real
_atom_type_scat_dispersion_imag
_atom_type_scat_source
C C 0.0033 0.0016 'International Tables Vol C Tables 4.2.6.8 and 6.1.1.4'
H H 0.0000 0.0000 'International Tables Vol C Tables 4.2.6.8 and 6.1.1.4'
N N 0.0061 0.0033 'International Tables Vol C Tables 4.2.6.8 and 6.1.1.4'
O O 0.0106 0.0060 'International Tables Vol C Tables 4.2.6.8 and 6.1.1.4'
Cl Cl 0.1484 0.1585 'International Tables Vol C Tables 4.2.6.8 and 6.1.1.4'

loop_
_geom_angle_atom_site_label_1
_geom_angle_atom_site_label_2
_geom_angle_atom_site_label_3
_geom_angle
_geom_angle_site_symmetry_1
_geom_angle_site_symmetry_3
_geom_angle_publ_flag
C1 N1 C16 116.8(4) . . ?
C1 N1 C8 120.9(3) . . ?
C16 N1 C8 120.8(3) . . ?
O1 C1 N1 121.9(4) . . ?
O1 C1 C2 121.9(4) . . ?
N1 C1 C2 116.1(4) . . ?
C1 C2 C3 110.3(4) . . ?
C2 C3 C4 110.6(4) . . ?
C3 C4 C5 113.0(4) . . ?
C3 C4 C8 112.7(4) . . ?
C5 C4 C8 104.1(4) . . ?
C6 C5 C4 108.0(4) . . ?
C5 C6 C7 102.7(4) . . ?
C6 C7 C8 103.7(3) . . ?
N1 C8 C9 109.9(3) . . ?
N1 C8 C7 110.0(3) . . ?
C9 C8 C7 107.5(3) . . ?
N1 C8 C4 112.2(3) . . ?
C9 C8 C4 112.6(3) . . ?
C7 C8 C4 104.4(3) . . ?
C14 C9 C10 118.8(4) . . ?
C14 C9 C8 119.0(4) . . ?
C10 C9 C8 122.1(4) . . ?
C11 C10 C9 121.1(4) . . ?
C10 C11 O3 125.0(4) . . ?
C10 C11 C12 120.1(4) . . ?
O3 C11 C12 114.8(4) . . ?
C13 C12 O4 125.0(4) . . ?
C13 C12 C11 119.3(4) . . ?
O4 C12 C11 115.7(4) . . ?
C12 C13 C14 120.7(4) . . ?
C9 C14 C13 120.0(4) . . ?
C9 C14 C15 118.7(4) . . ?
C13 C14 C15 121.3(4) . . ?
C14 C15 C16 109.2(4) . . ?
N1 C16 C15 112.3(3) . . ?
N1 C16 C17 108.4(4) . . ?
C15 C16 C17 111.9(4) . . ?
O2 C17 C16 110.6(4) . . ?
C11 O3 C18 116.8(3) . . ?
C12 O4 C19 116.2(3) . . ?
C20 N2 C35 115.2(3) . . ?
C20 N2 C27 122.3(3) . . ?
C35 N2 C27 121.6(3) . . ?
O5 C20 N2 121.6(4) . . ?
O5 C20 C21 121.7(4) . . ?
N2 C20 C21 116.6(4) . . ?
C20 C21 C22 108.3(4) . . ?
C21 C22 C23 110.2(4) . . ?
C22 C23 C24 112.1(4) . . ?
C22 C23 C27 114.0(4) . . ?
C24 C23 C27 104.6(4) . . ?
C25 C24 C23 107.8(4) . . ?
C24 C25 C26 102.6(4) . . ?
C25 C26 C27 103.3(4) . . ?
N2 C27 C28 110.2(3) . . ?
N2 C27 C26 110.9(3) . . ?
C28 C27 C26 108.4(3) . . ?
N2 C27 C23 111.1(3) . . ?
C28 C27 C23 111.3(3) . . ?
C26 C27 C23 104.7(3) . . ?
C33 C28 C29 118.1(4) . . ?
C33 C28 C27 119.3(4) . . ?
C29 C28 C27 122.1(4) . . ?
C30 C29 C28 121.3(4) . . ?
C29 C30 O7 125.1(4) . . ?
C29 C30 C31 120.5(4) . . ?
O7 C30 C31 114.4(4) . . ?
O8 C31 C32 125.3(4) . . ?
O8 C31 C30 116.6(4) . . ?
C32 C31 C30 118.1(4) . . ?
C31 C32 C33 121.6(4) . . ?
C32 C33 C28 119.8(4) . . ?
C32 C33 C34 121.7(4) . . ?
C28 C33 C34 118.4(4) . . ?
C33 C34 C35 110.8(4) . . ?
N2 C35 C34 112.0(3) . . ?
N2 C35 C36 108.4(3) . . ?
C34 C35 C36 112.6(4) . . ?
O6 C36 C35 110.0(4) . . ?
C30 O7 C37 116.4(3) . . ?
C31 O8 C38 116.9(4) . . ?
C39 N3 C46 121.6(3) . . ?
C39 N3 C54 115.6(3) . . ?
C46 N3 C54 122.2(3) . . ?
O9 C39 N3 121.2(4) . . ?
O9 C39 C40 120.7(4) . . ?
N3 C39 C40 118.0(4) . . ?
C39 C40 C41 107.3(4) . . ?
C40 C41 C42 111.1(4) . . ?
C41 C42 C43 112.3(4) . . ?
C41 C42 C46 113.8(3) . . ?
C43 C42 C46 104.9(3) . . ?
C44 C43 C42 107.8(3) . . ?
C43 C44 C45 102.8(4) . . ?
C44 C45 C46 104.2(3) . . ?
N3 C46 C47 110.4(3) . . ?
N3 C46 C45 111.5(3) . . ?
C47 C46 C45 108.1(3) . . ?
N3 C46 C42 112.0(3) . . ?
C47 C46 C42 111.2(3) . . ?
C45 C46 C42 103.4(3) . . ?
C48 C47 C52 119.3(4) . . ?
C48 C47 C46 122.3(4) . . ?
C52 C47 C46 118.3(4) . . ?
C49 C48 C47 121.2(4) . . ?
O11 C49 C48 124.2(4) . . ?
O11 C49 C50 116.1(4) . . ?
C48 C49 C50 119.7(4) . . ?
C51 C50 O12 123.4(4) . . ?
C51 C50 C49 120.2(4) . . ?
O12 C50 C49 116.4(4) . . ?
C50 C51 C52 120.3(4) . . ?
C47 C52 C51 119.3(4) . . ?
C47 C52 C53 118.4(4) . . ?
C51 C52 C53 122.3(4) . . ?
C52 C53 C54 112.4(4) . . ?
N3 C54 C53 110.0(3) . . ?
N3 C54 C55 108.7(3) . . ?
C53 C54 C55 110.8(4) . . ?
O10 C55 C54 110.8(4) . . ?
C49 O11 C56 116.5(3) . . ?
C50 O12 C57 117.9(4) . . ?
Cl1 C58 Cl2 111.7(3) . . ?

loop_
_geom_bond_atom_site_label_1
_geom_bond_atom_site_label_2
_geom_bond_distance
_geom_bond_site_symmetry_2
_geom_bond_publ_flag
N1 C1 1.359(5) . ?
N1 C16 1.477(5) . ?
N1 C8 1.495(5) . ?
O1 C1 1.237(5) . ?
C1 C2 1.492(6) . ?
C2 C3 1.519(6) . ?
C3 C4 1.521(6) . ?
C4 C5 1.556(6) . ?
C4 C8 1.573(5) . ?
C5 C6 1.516(6) . ?
C6 C7 1.525(6) . ?
C7 C8 1.554(6) . ?
C8 C9 1.534(5) . ?
C9 C14 1.392(6) . ?
C9 C10 1.392(5) . ?
C10 C11 1.385(5) . ?
C11 O3 1.388(4) . ?
C11 C12 1.398(6) . ?
C12 C13 1.374(5) . ?
C12 O4 1.378(5) . ?
C13 C14 1.406(5) . ?
C14 C15 1.498(5) . ?
C15 C16 1.511(6) . ?
C16 C17 1.544(6) . ?
C17 O2 1.427(5) . ?
O3 C18 1.437(5) . ?
O4 C19 1.447(5) . ?
N2 C20 1.347(5) . ?
N2 C35 1.489(5) . ?
N2 C27 1.501(5) . ?
O5 C20 1.244(5) . ?
C20 C21 1.503(6) . ?
C21 C22 1.511(6) . ?
C22 C23 1.522(6) . ?
C23 C24 1.537(6) . ?
C23 C27 1.568(6) . ?
C24 C25 1.520(7) . ?
C25 C26 1.526(6) . ?
C26 C27 1.559(6) . ?
C27 C28 1.533(5) . ?
C28 C33 1.398(5) . ?
C28 C29 1.403(5) . ?
C29 C30 1.373(5) . ?
C30 O7 1.384(5) . ?
C30 C31 1.407(6) . ?
C31 O8 1.362(5) . ?
C31 C32 1.381(5) . ?
C32 C33 1.397(5) . ?
C33 C34 1.502(5) . ?
C34 C35 1.513(5) . ?
C35 C36 1.525(6) . ?
C36 O6 1.437(5) . ?
O7 C37 1.430(5) . ?
O8 C38 1.421(5) . ?
N3 C39 1.351(5) . ?
N3 C46 1.491(5) . ?
N3 C54 1.496(5) . ?
O9 C39 1.253(5) . ?
C39 C40 1.502(6) . ?
C40 C41 1.513(5) . ?
C41 C42 1.518(5) . ?
C42 C43 1.554(6) . ?
C42 C46 1.588(5) . ?
C43 C44 1.521(6) . ?
C44 C45 1.530(6) . ?
C45 C46 1.565(6) . ?
C46 C47 1.535(6) . ?
C47 C48 1.394(5) . ?
C47 C52 1.396(6) . ?
C48 C49 1.377(6) . ?
C49 O11 1.375(5) . ?
C49 C50 1.393(6) . ?
C50 C51 1.380(6) . ?
C50 O12 1.389(5) . ?
C51 C52 1.412(6) . ?
C52 C53 1.487(6) . ?
C53 C54 1.510(5) . ?
C54 C55 1.529(6) . ?
C55 O10 1.420(5) . ?
O11 C56 1.446(6) . ?
O12 C57 1.440(5) . ?
C58 Cl1 1.752(5) . ?
C58 Cl2 1.754(5) . ?

loop_
_geom_hbond_atom_site_label_D
_geom_hbond_atom_site_label_H
_geom_hbond_atom_site_label_A
_geom_hbond_distance_DH
_geom_hbond_distance_HA
_geom_hbond_distance_DA
_geom_hbond_angle_DHA
_geom_hbond_site_symmetry_A
O2 H2 O5 0.84 1.88 2.716(4) 172.6 .
O6 H6 O1 0.84 1.88 2.700(4) 165.9 1_545
O10 H10A O9 0.84 1.90 2.703(4) 159.5 2_757

loop_
_geom_torsion_atom_site_label_1
_geom_torsion_atom_site_label_2
_geom_torsion_atom_site_label_3
_geom_torsion_atom_site_label_4
_geom_torsion
_geom_torsion_site_symmetry_1
_geom_torsion_site_symmetry_2
_geom_torsion_site_symmetry_3
_geom_torsion_site_symmetry_4
_geom_torsion_publ_flag
C16 N1 C1 O1 1.0(6) . . . . ?
C8 N1 C1 O1 -164.8(4) . . . . ?
C16 N1 C1 C2 -175.0(4) . . . . ?
C8 N1 C1 C2 19.2(6) . . . . ?
O1 C1 C2 C3 -141.1(4) . . . . ?
N1 C1 C2 C3 35.0(6) . . . . ?
C1 C2 C3 C4 -63.2(5) . . . . ?
C2 C3 C4 C5 -80.3(5) . . . . ?
C2 C3 C4 C8 37.3(5) . . . . ?
C3 C4 C5 C6 132.3(4) . . . . ?
C8 C4 C5 C6 9.8(5) . . . . ?
C4 C5 C6 C7 -32.0(5) . . . . ?
C5 C6 C7 C8 41.6(4) . . . . ?
C1 N1 C8 C9 -170.1(4) . . . . ?
C16 N1 C8 C9 24.7(5) . . . . ?
C1 N1 C8 C7 71.8(5) . . . . ?
C16 N1 C8 C7 -93.5(4) . . . . ?
C1 N1 C8 C4 -44.0(5) . . . . ?
C16 N1 C8 C4 150.8(4) . . . . ?
C6 C7 C8 N1 -156.4(3) . . . . ?
C6 C7 C8 C9 84.0(4) . . . . ?
C6 C7 C8 C4 -35.8(4) . . . . ?
C3 C4 C8 N1 12.2(5) . . . . ?
C5 C4 C8 N1 134.9(3) . . . . ?
C3 C4 C8 C9 136.8(4) . . . . ?
C5 C4 C8 C9 -100.5(4) . . . . ?
C3 C4 C8 C7 -106.9(4) . . . . ?
C5 C4 C8 C7 15.9(4) . . . . ?
N1 C8 C9 C14 -38.0(5) . . . . ?
C7 C8 C9 C14 81.7(4) . . . . ?
C4 C8 C9 C14 -163.9(4) . . . . ?
N1 C8 C9 C10 146.8(4) . . . . ?
C7 C8 C9 C10 -93.5(4) . . . . ?
C4 C8 C9 C10 20.9(5) . . . . ?
C14 C9 C10 C11 -1.0(6) . . . . ?
C8 C9 C10 C11 174.2(4) . . . . ?
C9 C10 C11 O3 178.7(4) . . . . ?
C9 C10 C11 C12 0.7(6) . . . . ?
C10 C11 C12 C13 -0.1(6) . . . . ?
O3 C11 C12 C13 -178.3(4) . . . . ?
C10 C11 C12 O4 -178.8(4) . . . . ?
O3 C11 C12 O4 3.0(5) . . . . ?
O4 C12 C13 C14 178.4(4) . . . . ?
C11 C12 C13 C14 -0.2(6) . . . . ?
C10 C9 C14 C13 0.7(6) . . . . ?
C8 C9 C14 C13 -174.7(4) . . . . ?
C10 C9 C14 C15 179.5(4) . . . . ?
C8 C9 C14 C15 4.2(6) . . . . ?
C12 C13 C14 C9 -0.1(6) . . . . ?
C12 C13 C14 C15 -178.9(4) . . . . ?
C9 C14 C15 C16 42.5(5) . . . . ?
C13 C14 C15 C16 -138.6(4) . . . . ?
C1 N1 C16 C15 -145.8(4) . . . . ?
C8 N1 C16 C15 20.0(5) . . . . ?
C1 N1 C16 C17 90.1(4) . . . . ?
C8 N1 C16 C17 -104.1(4) . . . . ?
C14 C15 C16 N1 -53.4(5) . . . . ?
C14 C15 C16 C17 68.7(5) . . . . ?
N1 C16 C17 O2 -176.3(3) . . . . ?
C15 C16 C17 O2 59.4(5) . . . . ?
C10 C11 O3 C18 6.3(6) . . . . ?
C12 C11 O3 C18 -175.6(4) . . . . ?
C13 C12 O4 C19 4.2(6) . . . . ?
C11 C12 O4 C19 -177.2(4) . . . . ?
C35 N2 C20 O5 -0.6(6) . . . . ?
C27 N2 C20 O5 -170.1(4) . . . . ?
C35 N2 C20 C21 -176.7(4) . . . . ?
C27 N2 C20 C21 13.8(6) . . . . ?
O5 C20 C21 C22 -136.7(4) . . . . ?
N2 C20 C21 C22 39.4(5) . . . . ?
C20 C21 C22 C23 -64.8(5) . . . . ?
C21 C22 C23 C24 -80.0(5) . . . . ?
C21 C22 C23 C27 38.6(5) . . . . ?
C22 C23 C24 C25 136.4(4) . . . . ?
C27 C23 C24 C25 12.3(5) . . . . ?
C23 C24 C25 C26 -33.7(5) . . . . ?
C24 C25 C26 C27 41.4(4) . . . . ?
C20 N2 C27 C28 -163.5(4) . . . . ?
C35 N2 C27 C28 27.6(5) . . . . ?
C20 N2 C27 C26 76.4(5) . . . . ?
C35 N2 C27 C26 -92.5(4) . . . . ?
C20 N2 C27 C23 -39.7(5) . . . . ?
C35 N2 C27 C23 151.5(4) . . . . ?
C25 C26 C27 N2 -154.0(3) . . . . ?
C25 C26 C27 C28 84.8(4) . . . . ?
C25 C26 C27 C23 -34.1(4) . . . . ?
C22 C23 C27 N2 10.4(5) . . . . ?
C24 C23 C27 N2 133.2(3) . . . . ?
C22 C23 C27 C28 133.6(4) . . . . ?
C24 C23 C27 C28 -103.5(4) . . . . ?
C22 C23 C27 C26 -109.4(4) . . . . ?
C24 C23 C27 C26 13.4(4) . . . . ?
N2 C27 C28 C33 -35.0(5) . . . . ?
C26 C27 C28 C33 86.7(4) . . . . ?
C23 C27 C28 C33 -158.7(4) . . . . ?
N2 C27 C28 C29 153.3(4) . . . . ?
C26 C27 C28 C29 -85.0(5) . . . . ?
C23 C27 C28 C29 29.6(5) . . . . ?
C33 C28 C29 C30 2.0(6) . . . . ?
C27 C28 C29 C30 173.8(4) . . . . ?
C28 C29 C30 O7 -175.5(4) . . . . ?
C28 C29 C30 C31 4.2(6) . . . . ?
C29 C30 C31 O8 174.8(4) . . . . ?
O7 C30 C31 O8 -5.4(5) . . . . ?
C29 C30 C31 C32 -5.6(6) . . . . ?
O7 C30 C31 C32 174.2(4) . . . . ?
O8 C31 C32 C33 -179.7(4) . . . . ?
C30 C31 C32 C33 0.8(6) . . . . ?
C31 C32 C33 C28 5.4(6) . . . . ?
C31 C32 C33 C34 -172.6(4) . . . . ?
C29 C28 C33 C32 -6.7(6) . . . . ?
C27 C28 C33 C32 -178.7(4) . . . . ?
C29 C28 C33 C34 171.4(4) . . . . ?
C27 C28 C33 C34 -0.6(6) . . . . ?
C32 C33 C34 C35 -137.4(4) . . . . ?
C28 C33 C34 C35 44.6(5) . . . . ?
C20 N2 C35 C34 -155.9(4) . . . . ?
C27 N2 C35 C34 13.7(5) . . . . ?
C20 N2 C35 C36 79.3(4) . . . . ?
C27 N2 C35 C36 -111.1(4) . . . . ?
C33 C34 C35 N2 -49.5(5) . . . . ?
C33 C34 C35 C36 73.0(5) . . . . ?
N2 C35 C36 O6 -173.3(3) . . . . ?
C34 C35 C36 O6 62.3(5) . . . . ?
C29 C30 O7 C37 14.1(6) . . . . ?
C31 C30 O7 C37 -165.7(4) . . . . ?
C32 C31 O8 C38 -1.6(6) . . . . ?
C30 C31 O8 C38 177.9(4) . . . . ?
C46 N3 C39 O9 -174.1(4) . . . . ?
C54 N3 C39 O9 -2.2(6) . . . . ?
C46 N3 C39 C40 7.5(6) . . . . ?
C54 N3 C39 C40 179.3(4) . . . . ?
O9 C39 C40 C41 -134.9(4) . . . . ?
N3 C39 C40 C41 43.5(5) . . . . ?
C39 C40 C41 C42 -64.2(5) . . . . ?
C40 C41 C42 C43 -83.0(4) . . . . ?
C40 C41 C42 C46 36.0(5) . . . . ?
C41 C42 C43 C44 134.3(4) . . . . ?
C46 C42 C43 C44 10.2(5) . . . . ?
C42 C43 C44 C45 -32.0(5) . . . . ?
C43 C44 C45 C46 41.6(4) . . . . ?
C39 N3 C46 C47 -160.8(4) . . . . ?
C54 N3 C46 C47 27.9(5) . . . . ?
C39 N3 C46 C45 79.0(5) . . . . ?
C54 N3 C46 C45 -92.3(4) . . . . ?
C39 N3 C46 C42 -36.4(5) . . . . ?
C54 N3 C46 C42 152.3(4) . . . . ?
C44 C45 C46 N3 -155.6(3) . . . . ?
C44 C45 C46 C47 82.8(4) . . . . ?
C44 C45 C46 C42 -35.1(4) . . . . ?
C41 C42 C46 N3 12.2(5) . . . . ?
C43 C42 C46 N3 135.4(3) . . . . ?
C41 C42 C46 C47 136.2(4) . . . . ?
C43 C42 C46 C47 -100.6(4) . . . . ?
C41 C42 C46 C45 -108.0(4) . . . . ?
C43 C42 C46 C45 15.2(4) . . . . ?
N3 C46 C47 C48 147.3(4) . . . . ?
C45 C46 C47 C48 -90.4(5) . . . . ?
C42 C46 C47 C48 22.5(5) . . . . ?
N3 C46 C47 C52 -36.6(5) . . . . ?
C45 C46 C47 C52 85.6(4) . . . . ?
C42 C46 C47 C52 -161.5(4) . . . . ?
C52 C47 C48 C49 1.2(6) . . . . ?
C46 C47 C48 C49 177.2(4) . . . . ?
C47 C48 C49 O11 -180.0(4) . . . . ?
C47 C48 C49 C50 0.5(7) . . . . ?
O11 C49 C50 C51 179.2(4) . . . . ?
C48 C49 C50 C51 -1.2(7) . . . . ?
O11 C49 C50 O12 0.7(6) . . . . ?
C48 C49 C50 O12 -179.7(4) . . . . ?
O12 C50 C51 C52 178.6(4) . . . . ?
C49 C50 C51 C52 0.2(6) . . . . ?
C48 C47 C52 C51 -2.2(6) . . . . ?
C46 C47 C52 C51 -178.4(4) . . . . ?
C48 C47 C52 C53 177.9(4) . . . . ?
C46 C47 C52 C53 1.7(6) . . . . ?
C50 C51 C52 C47 1.5(6) . . . . ?
C50 C51 C52 C53 -178.5(4) . . . . ?
C47 C52 C53 C54 44.0(5) . . . . ?
C51 C52 C53 C54 -136.0(4) . . . . ?
C39 N3 C54 C53 -157.8(4) . . . . ?
C46 N3 C54 C53 14.0(5) . . . . ?
C39 N3 C54 C55 80.7(4) . . . . ?
C46 N3 C54 C55 -107.5(4) . . . . ?
C52 C53 C54 N3 -50.0(5) . . . . ?
C52 C53 C54 C55 70.2(5) . . . . ?
N3 C54 C55 O10 -175.2(3) . . . . ?
C53 C54 C55 O10 63.8(5) . . . . ?
C48 C49 O11 C56 9.2(6) . . . . ?
C50 C49 O11 C56 -171.2(4) . . . . ?
C51 C50 O12 C57 27.1(6) . . . . ?
C49 C50 O12 C57 -154.4(4) . . . . ?
